data_7107774
loop_
_publ_author_name
'Sarah H. Crosby'
'Helen R. Thomas'
'Guy J. Clarkson'
'Jonathan P. Rourke'

_publ_section_title
;
 Concerted reductive coupling of an alkyl chloride at Pt(IV)
;
_journal_name_full Chem.Commun.
_journal_page_first 5775
_journal_paper_doi 10.1039/c2cc31572f
_journal_volume 48
_journal_year 2012
_chemical_formula_sum 'C16 H15 Cl7 F N Pt'
_chemical_formula_weight 683.53
_chemical_name_systematic
;
?
;
_space_group_IT_number 2
_symmetry_cell_setting triclinic
_symmetry_space_group_name_Hall '-P 1'
_symmetry_space_group_name_H-M 'P -1'
_atom_sites_solution_hydrogens geom
_atom_sites_solution_primary direct
_atom_sites_solution_secondary difmap
_audit_creation_method SHELXL-97
_cell_angle_alpha 83.023(3)
_cell_angle_beta 74.000(3)
_cell_angle_gamma 78.171(3)
_cell_formula_units_Z 2
_cell_length_a 8.1614(3)
_cell_length_b 10.0416(4)
_cell_length_c 13.4119(6)
_cell_measurement_reflns_used 6036
_cell_measurement_temperature 100(2)
_cell_measurement_theta_max 29.33
_cell_measurement_theta_min 3.40
_cell_volume 1031.67(7)
_computing_cell_refinement 'CrysAlis RED, Oxford Diffraction Ltd'
_computing_data_collection 'CrysAlis CCD, Oxford Diffraction Ltd'
_computing_data_reduction 'CrysAlis RED, Oxford Diffraction Ltd'
_computing_molecular_graphics 'SHELXTL (Sheldrick, 1997)'
_computing_publication_material 'SHELXTL (Sheldrick, 1997)'
_computing_structure_refinement 'SHELXL-97 (Sheldrick, 1997)'
_computing_structure_solution 'SHELXS-97 (Sheldrick, 1990)'
_diffrn_ambient_temperature 100(2)
_diffrn_detector_area_resol_mean 10.2833
_diffrn_measured_fraction_theta_full 0.998
_diffrn_measured_fraction_theta_max 0.845
_diffrn_measurement_device_type 'Oxford Diffraction Gemini R'
_diffrn_measurement_method '\f & \w scans'
_diffrn_radiation_monochromator graphite
_diffrn_radiation_source 'Enhance (Mo) X-ray Source'
_diffrn_radiation_type MoK\a
_diffrn_radiation_wavelength 0.71073
_diffrn_reflns_av_R_equivalents 0.0294
_diffrn_reflns_av_sigmaI/netI 0.0469
_diffrn_reflns_limit_h_max 10
_diffrn_reflns_limit_h_min -9
_diffrn_reflns_limit_k_max 13
_diffrn_reflns_limit_k_min -11
_diffrn_reflns_limit_l_max 17
_diffrn_reflns_limit_l_min -13
_diffrn_reflns_number 8310
_diffrn_reflns_theta_full 26.50
_diffrn_reflns_theta_max 29.41
_diffrn_reflns_theta_min 3.41
_diffrn_standards_decay_% nil
_exptl_absorpt_coefficient_mu 7.718
_exptl_absorpt_correction_T_max 1.00
_exptl_absorpt_correction_T_min 0.53
_exptl_absorpt_correction_type multi-scan
_exptl_absorpt_process_details 'ABSPACK(CrysAlis, Oxford Diffraction)'
_exptl_crystal_colour yellow
_exptl_crystal_density_diffrn 2.200
_exptl_crystal_density_method 'not measured'
_exptl_crystal_description block
_exptl_crystal_F_000 648
_exptl_crystal_size_max 0.30
_exptl_crystal_size_mid 0.30
_exptl_crystal_size_min 0.20
_refine_diff_density_max 1.319
_refine_diff_density_min -1.402
_refine_diff_density_rms 0.171
_refine_ls_extinction_method none
_refine_ls_goodness_of_fit_ref 0.972
_refine_ls_hydrogen_treatment constr
_refine_ls_matrix_type full
_refine_ls_number_parameters 237
_refine_ls_number_reflns 4812
_refine_ls_number_restraints 0
_refine_ls_restrained_S_all 0.972
_refine_ls_R_factor_all 0.0305
_refine_ls_R_factor_gt 0.0260
_refine_ls_shift/su_max 0.002
_refine_ls_shift/su_mean 0.000
_refine_ls_structure_factor_coef Fsqd
_refine_ls_weighting_details 'calc w=1/[\s^2^(Fo^2^)+(0.0251P)^2^+0.0000P] where P=(Fo^2^+2Fc^2^)/3'
_refine_ls_weighting_scheme calc
_refine_ls_wR_factor_gt 0.0532
_refine_ls_wR_factor_ref 0.0540
_reflns_number_gt 4275
_reflns_number_total 4812
_reflns_threshold_expression >2sigma(I)
_cod_data_source_file c2cc31572f.txt
_cod_data_source_block sc15
_cod_original_sg_symbol_H-M P-1
_cod_database_code 7107774

loop_
_symmetry_equiv_pos_as_xyz
'x, y, z'
'-x, -y, -z'

loop_
_atom_site_label
_atom_site_type_symbol
_atom_site_fract_x
_atom_site_fract_y
_atom_site_fract_z
_atom_site_U_iso_or_equiv
_atom_site_adp_type
_atom_site_occupancy
_atom_site_symmetry_multiplicity
_atom_site_calc_flag
_atom_site_refinement_flags
Pt1 Pt 0.853175(17) 0.837971(14) 0.279102(11) 0.00812(5) Uani 1 1 d .
Cl1 Cl 0.66333(11) 0.86923(9) 0.44052(7) 0.01199(18) Uani 1 1 d .
Cl2 Cl 0.76910(12) 0.63475(9) 0.27115(7) 0.01524(19) Uani 1 1 d .
Cl3 Cl 1.04790(12) 0.81059(10) 0.11801(7) 0.01569(19) Uani 1 1 d .
Cl4 Cl 0.61633(12) 0.94407(9) 0.19504(7) 0.01430(19) Uani 1 1 d .
N1 N 0.9317(4) 1.0181(3) 0.2919(2) 0.0096(6) Uani 1 1 d .
C2 C 0.8612(5) 1.1491(4) 0.2674(3) 0.0113(8) Uani 1 1 d .
C3 C 0.9162(5) 1.2548(4) 0.2998(3) 0.0151(8) Uani 1 1 d .
H3A H 0.8632 1.3463 0.2865 0.018 Uiso 1 1 calc R
C4 C 1.0460(5) 1.2299(4) 0.3510(3) 0.0201(9) Uani 1 1 d .
H4A H 1.0821 1.3033 0.3726 0.024 Uiso 1 1 calc R
C5 C 1.1223(5) 1.0978(4) 0.3701(3) 0.0152(8) Uani 1 1 d .
H5A H 1.2147 1.0785 0.4029 0.018 Uiso 1 1 calc R
C6 C 1.0628(5) 0.9931(4) 0.3409(3) 0.0121(8) Uani 1 1 d .
C7 C 1.1300(5) 0.8498(4) 0.3645(3) 0.0143(8) Uani 1 1 d .
C8 C 1.2719(5) 0.8059(4) 0.4079(3) 0.0151(8) Uani 1 1 d .
H8A H 1.3326 0.8704 0.4210 0.018 Uiso 1 1 calc R
C9 C 1.3227(5) 0.6683(4) 0.4314(3) 0.0196(9) Uani 1 1 d .
H9A H 1.4200 0.6365 0.4592 0.023 Uiso 1 1 calc R
C10 C 1.2294(5) 0.5789(4) 0.4136(3) 0.0165(8) Uani 1 1 d .
F10 F 1.2776(3) 0.4433(2) 0.4394(2) 0.0255(6) Uani 1 1 d .
C11 C 1.0916(5) 0.6159(4) 0.3701(3) 0.0154(8) Uani 1 1 d .
H11A H 1.0319 0.5504 0.3576 0.019 Uiso 1 1 calc R
C12 C 1.0441(5) 0.7534(4) 0.3455(3) 0.0120(8) Uani 1 1 d .
C13 C 0.7176(5) 1.1896(4) 0.2097(3) 0.0124(8) Uani 1 1 d .
C14 C 0.7451(5) 1.3201(4) 0.1385(3) 0.0207(9) Uani 1 1 d .
H14A H 0.8617 1.3057 0.0913 0.031 Uiso 1 1 calc R
H14B H 0.7324 1.3961 0.1811 0.031 Uiso 1 1 calc R
H14C H 0.6588 1.3415 0.0979 0.031 Uiso 1 1 calc R
C15 C 0.5420(5) 1.2194(5) 0.2914(3) 0.0220(9) Uani 1 1 d .
H15A H 0.5247 1.1380 0.3386 0.033 Uiso 1 1 calc R
H15B H 0.4483 1.2440 0.2563 0.033 Uiso 1 1 calc R
H15C H 0.5415 1.2951 0.3313 0.033 Uiso 1 1 calc R
C16 C 0.7144(5) 1.0890(4) 0.1340(3) 0.0132(8) Uani 1 1 d .
H16A H 0.8349 1.0556 0.0945 0.016 Uiso 1 1 calc R
H16B H 0.6503 1.1377 0.0836 0.016 Uiso 1 1 calc R
C17 C 0.7221(5) 0.7013(4) 0.0024(3) 0.0184(9) Uani 1 1 d .
H17A H 0.7911 0.6943 0.0545 0.022 Uiso 1 1 calc R
Cl5 Cl 0.81280(14) 0.56555(11) -0.07976(9) 0.0268(2) Uani 1 1 d .
Cl6 Cl 0.73236(13) 0.85991(10) -0.07098(8) 0.0224(2) Uani 1 1 d .
Cl7 Cl 0.50647(13) 0.69134(11) 0.06940(8) 0.0232(2) Uani 1 1 d .

loop_
_atom_site_aniso_label
_atom_site_aniso_U_11
_atom_site_aniso_U_22
_atom_site_aniso_U_33
_atom_site_aniso_U_23
_atom_site_aniso_U_13
_atom_site_aniso_U_12
Pt1 0.00799(8) 0.00878(8) 0.00802(8) -0.00136(5) -0.00245(5) -0.00153(5)
Cl1 0.0093(4) 0.0180(5) 0.0086(4) -0.0018(4) -0.0013(3) -0.0032(4)
Cl2 0.0194(5) 0.0110(5) 0.0184(5) -0.0017(4) -0.0082(4) -0.0050(4)
Cl3 0.0139(4) 0.0197(5) 0.0105(5) -0.0038(4) 0.0012(3) -0.0006(4)
Cl4 0.0150(5) 0.0154(5) 0.0160(5) 0.0014(4) -0.0087(4) -0.0055(4)
N1 0.0069(15) 0.0114(16) 0.0111(17) -0.0033(13) -0.0022(12) -0.0014(12)
C2 0.0098(18) 0.017(2) 0.0043(18) -0.0010(15) 0.0028(14) -0.0035(15)
C3 0.017(2) 0.0113(19) 0.018(2) 0.0004(16) -0.0079(16) -0.0016(16)
C4 0.028(2) 0.021(2) 0.016(2) -0.0049(17) -0.0073(17) -0.0099(19)
C5 0.015(2) 0.017(2) 0.016(2) -0.0018(16) -0.0073(16) -0.0041(16)
C6 0.0103(18) 0.018(2) 0.0070(19) 0.0027(15) -0.0017(14) -0.0047(15)
C7 0.0109(19) 0.019(2) 0.012(2) -0.0010(16) -0.0018(15) -0.0013(16)
C8 0.0120(19) 0.020(2) 0.016(2) 0.0030(17) -0.0075(16) -0.0064(16)
C9 0.0106(19) 0.031(3) 0.015(2) 0.0062(18) -0.0060(16) -0.0001(17)
C10 0.0133(19) 0.012(2) 0.019(2) -0.0016(16) -0.0020(16) 0.0061(16)
F10 0.0257(13) 0.0146(13) 0.0344(16) 0.0026(11) -0.0143(11) 0.0066(10)
C11 0.019(2) 0.012(2) 0.015(2) -0.0005(16) -0.0048(16) -0.0020(16)
C12 0.0082(18) 0.016(2) 0.010(2) -0.0018(15) -0.0011(14) 0.0020(15)
C13 0.0131(19) 0.0102(19) 0.013(2) 0.0003(15) -0.0045(15) 0.0015(15)
C14 0.030(2) 0.017(2) 0.021(2) 0.0010(17) -0.0180(19) -0.0040(18)
C15 0.013(2) 0.032(3) 0.020(2) -0.0076(19) -0.0030(16) 0.0002(18)
C16 0.0156(19) 0.014(2) 0.011(2) 0.0063(15) -0.0057(15) -0.0051(16)
C17 0.021(2) 0.018(2) 0.016(2) -0.0017(17) -0.0059(17) -0.0029(17)
Cl5 0.0338(6) 0.0205(6) 0.0247(6) -0.0037(4) -0.0034(5) -0.0063(5)
Cl6 0.0270(6) 0.0208(5) 0.0175(5) 0.0014(4) -0.0031(4) -0.0052(4)
Cl7 0.0181(5) 0.0338(6) 0.0200(6) 0.0016(4) -0.0058(4) -0.0103(4)

loop_
_atom_type_symbol
_atom_type_description
_atom_type_scat_dispersion_real
_atom_type_scat_dispersion_imag
_atom_type_scat_source
C C 0.0033 0.0016 'International Tables Vol C Tables 4.2.6.8 and 6.1.1.4'
H H 0.0000 0.0000 'International Tables Vol C Tables 4.2.6.8 and 6.1.1.4'
N N 0.0061 0.0033 'International Tables Vol C Tables 4.2.6.8 and 6.1.1.4'
F F 0.0171 0.0103 'International Tables Vol C Tables 4.2.6.8 and 6.1.1.4'
Cl Cl 0.1484 0.1585 'International Tables Vol C Tables 4.2.6.8 and 6.1.1.4'
Pt Pt -1.7033 8.3905 'International Tables Vol C Tables 4.2.6.8 and 6.1.1.4'

loop_
_geom_angle_atom_site_label_1
_geom_angle_atom_site_label_2
_geom_angle_atom_site_label_3
_geom_angle
C12 Pt1 N1 83.20(14)
C12 Pt1 Cl1 90.28(11)
N1 Pt1 Cl1 87.54(9)
C12 Pt1 Cl2 94.84(11)
N1 Pt1 Cl2 177.64(9)
Cl1 Pt1 Cl2 91.18(3)
C12 Pt1 Cl3 89.05(11)
N1 Pt1 Cl3 91.00(9)
Cl1 Pt1 Cl3 178.46(3)
Cl2 Pt1 Cl3 90.26(3)
C12 Pt1 Cl4 179.59(11)
N1 Pt1 Cl4 96.64(8)
Cl1 Pt1 Cl4 90.09(3)
Cl2 Pt1 Cl4 85.34(3)
Cl3 Pt1 Cl4 90.57(3)
C16 Cl4 Pt1 95.18(13)
C2 N1 C6 119.9(3)
C2 N1 Pt1 129.0(2)
C6 N1 Pt1 110.9(2)
N1 C2 C3 118.6(3)
N1 C2 C13 124.6(3)
C3 C2 C13 116.8(3)
C4 C3 C2 121.5(4)
C4 C3 H3A 119.3
C2 C3 H3A 119.3
C5 C4 C3 119.2(4)
C5 C4 H4A 120.4
C3 C4 H4A 120.4
C4 C5 C6 119.0(4)
C4 C5 H5A 120.5
C6 C5 H5A 120.5
N1 C6 C5 121.7(3)
N1 C6 C7 116.1(3)
C5 C6 C7 122.2(3)
C12 C7 C8 119.1(4)
C12 C7 C6 117.4(3)
C8 C7 C6 123.5(4)
C9 C8 C7 119.6(4)
C9 C8 H8A 120.2
C7 C8 H8A 120.2
C10 C9 C8 118.4(4)
C10 C9 H9A 120.8
C8 C9 H9A 120.8
F10 C10 C9 118.2(3)
F10 C10 C11 117.5(3)
C9 C10 C11 124.4(4)
C10 C11 C12 116.5(4)
C10 C11 H11A 121.7
C12 C11 H11A 121.7
C11 C12 C7 122.0(3)
C11 C12 Pt1 125.9(3)
C7 C12 Pt1 112.1(3)
C16 C13 C2 115.9(3)
C16 C13 C14 102.7(3)
C2 C13 C14 109.8(3)
C16 C13 C15 111.5(3)
C2 C13 C15 108.1(3)
C14 C13 C15 108.7(3)
C13 C14 H14A 109.5
C13 C14 H14B 109.5
H14A C14 H14B 109.5
C13 C14 H14C 109.5
H14A C14 H14C 109.5
H14B C14 H14C 109.5
C13 C15 H15A 109.5
C13 C15 H15B 109.5
H15A C15 H15B 109.5
C13 C15 H15C 109.5
H15A C15 H15C 109.5
H15B C15 H15C 109.5
C13 C16 Cl4 114.3(3)
C13 C16 H16A 108.7
Cl4 C16 H16A 108.7
C13 C16 H16B 108.7
Cl4 C16 H16B 108.7
H16A C16 H16B 107.6
Cl7 C17 Cl5 110.7(2)
Cl7 C17 Cl6 110.3(2)
Cl5 C17 Cl6 110.2(2)
Cl7 C17 H17A 108.5
Cl5 C17 H17A 108.5
Cl6 C17 H17A 108.5

loop_
_geom_bond_atom_site_label_1
_geom_bond_atom_site_label_2
_geom_bond_distance
Pt1 C12 1.996(4)
Pt1 N1 2.080(3)
Pt1 Cl1 2.3027(9)
Pt1 Cl2 2.3051(9)
Pt1 Cl3 2.3112(9)
Pt1 Cl4 2.4915(9)
Cl4 C16 1.804(4)
N1 C2 1.363(5)
N1 C6 1.370(5)
C2 C3 1.390(5)
C2 C13 1.539(5)
C3 C4 1.380(5)
C3 H3A 0.9500
C4 C5 1.371(6)
C4 H4A 0.9500
C5 C6 1.381(5)
C5 H5A 0.9500
C6 C7 1.460(5)
C7 C12 1.389(5)
C7 C8 1.405(5)
C8 C9 1.383(6)
C8 H8A 0.9500
C9 C10 1.369(6)
C9 H9A 0.9500
C10 F10 1.367(4)
C10 C11 1.371(5)
C11 C12 1.380(5)
C11 H11A 0.9500
C13 C16 1.525(5)
C13 C14 1.542(5)
C13 C15 1.543(5)
C14 H14A 0.9800
C14 H14B 0.9800
C14 H14C 0.9800
C15 H15A 0.9800
C15 H15B 0.9800
C15 H15C 0.9800
C16 H16A 0.9900
C16 H16B 0.9900
C17 Cl7 1.759(4)
C17 Cl5 1.767(4)
C17 Cl6 1.772(4)
C17 H17A 1.0000

loop_
_geom_hbond_atom_site_label_D
_geom_hbond_atom_site_label_H
_geom_hbond_atom_site_label_A
_geom_hbond_distance_DH
_geom_hbond_distance_HA
_geom_hbond_distance_DA
_geom_hbond_angle_DHA
_geom_hbond_site_symmetry_A
C17 H17A Cl4 1.00 3.17 3.578(4) 105.8 .
C3 H3A Cl2 0.95 2.84 3.763(4) 165.1 1_565
C5 H5A Cl1 0.95 2.70 3.538(4) 146.9 2_776
C8 H8A Cl1 0.95 2.78 3.532(4) 136.6 1_655
C15 H15C F10 0.98 2.54 3.222(5) 126.8 1_465
